data_7210098
loop_
_publ_author_name
'Rajput, Gunjan'
'Singh, Vikram'
'Gupta, Ajit N.'
'Yadav, Manoj Kumar'
'Kumar, Vinod'
'Singh, Santosh Kumar'
'Prasad, Akhilesh'
'Drew, Michael G. B.'
'Singh, Nanhai'

_publ_section_title
;
 Unusual C--H&#x22EF;Ni anagostic interactions in new homoleptic Ni(ii)
 dithio complexes
;
_journal_issue 23
_journal_name_full CrystEngComm
_journal_page_first 4676
_journal_paper_doi 10.1039/c3ce27096c
_journal_volume 15
_journal_year 2013
_chemical_formula_sum 'C30 H22 Ni O2 S4'
_chemical_formula_weight 601.43
_chemical_name_systematic
;
?
;
_space_group_IT_number 14
_symmetry_cell_setting monoclinic
_symmetry_space_group_name_Hall '-P 2ybc'
_symmetry_space_group_name_H-M 'P 1 21/c 1'
_atom_sites_solution_hydrogens geom
_atom_sites_solution_primary direct
_atom_sites_solution_secondary difmap
_audit_creation_method SHELXL-97
_cell_angle_alpha 90.00
_cell_angle_beta 98.728(5)
_cell_angle_gamma 90.00
_cell_formula_units_Z 2
_cell_length_a 17.2196(9)
_cell_length_b 5.8144(3)
_cell_length_c 13.3549(6)
_cell_measurement_reflns_used 6335
_cell_measurement_temperature 293(2)
_cell_measurement_theta_max 27.50
_cell_measurement_theta_min 3.09
_cell_volume 1321.63(12)
_computing_cell_refinement 'Crysalis, Oxford Diffraction'
_computing_data_collection 'Crysalis, Oxford Diffraction'
_computing_data_reduction 'Crysalis, Oxford Diffraction'
_computing_molecular_graphics PLATON(Spek,2004)
_computing_structure_refinement 'SHELXL-97 (Sheldrick, 1997)'
_computing_structure_solution 'SHELXS-97 (Sheldrick, 1997)'
_diffrn_ambient_temperature 293(2)
_diffrn_measured_fraction_theta_full 0.958
_diffrn_measured_fraction_theta_max 0.958
_diffrn_measurement_device 'Oxford Diffaction X-Calibur System'
_diffrn_measurement_method '321 frames, counting time 10 s.'
_diffrn_radiation_monochromator graphite
_diffrn_radiation_source 'fine-focus sealed tube'
_diffrn_radiation_type MoK\a
_diffrn_radiation_wavelength 0.71073
_diffrn_reflns_av_R_equivalents 0.0491
_diffrn_reflns_av_sigmaI/netI 0.0857
_diffrn_reflns_limit_h_max 22
_diffrn_reflns_limit_h_min -22
_diffrn_reflns_limit_k_max 7
_diffrn_reflns_limit_k_min -7
_diffrn_reflns_limit_l_max 17
_diffrn_reflns_limit_l_min -17
_diffrn_reflns_number 6335
_diffrn_reflns_theta_full 27.50
_diffrn_reflns_theta_max 27.50
_diffrn_reflns_theta_min 3.09
_diffrn_standards_decay_% n/a
_diffrn_standards_interval_count n/a
_diffrn_standards_interval_time n/a
_diffrn_standards_number n/a
_exptl_absorpt_coefficient_mu 1.078
_exptl_absorpt_correction_T_max 1.000
_exptl_absorpt_correction_T_min 0.923
_exptl_absorpt_correction_type empirical
_exptl_absorpt_process_details 'ABSPACK, Oxford Diffraction Ltd'
_exptl_crystal_colour brown
_exptl_crystal_density_diffrn 1.511
_exptl_crystal_density_method 'not measured'
_exptl_crystal_description needle
_exptl_crystal_F_000 620
_exptl_crystal_size_max 0.19
_exptl_crystal_size_mid 0.03
_exptl_crystal_size_min 0.03
_refine_diff_density_max 0.384
_refine_diff_density_min -0.394
_refine_diff_density_rms 0.082
_refine_ls_extinction_method none
_refine_ls_goodness_of_fit_ref 1.004
_refine_ls_hydrogen_treatment constr
_refine_ls_matrix_type full
_refine_ls_number_parameters 169
_refine_ls_number_reflns 2906
_refine_ls_number_restraints 0
_refine_ls_restrained_S_all 1.004
_refine_ls_R_factor_all 0.1090
_refine_ls_R_factor_gt 0.0586
_refine_ls_shift/su_max 0.000
_refine_ls_shift/su_mean 0.000
_refine_ls_structure_factor_coef Fsqd
_refine_ls_weighting_details 'calc w=1/[\s^2^(Fo^2^)+(0.0514P)^2^+0.6643P] where P=(Fo^2^+2Fc^2^)/3'
_refine_ls_weighting_scheme calc
_refine_ls_wR_factor_gt 0.1199
_refine_ls_wR_factor_ref 0.1413
_reflns_number_gt 1835
_reflns_number_total 2906
_reflns_threshold_expression >2sigma(I)
_cod_data_source_file c3ce27096c.txt
_cod_data_source_block l
_cod_original_cell_volume 1321.63(11)
_cod_original_sg_symbol_H-M P21/c
_cod_database_code 7210098

loop_
_symmetry_equiv_pos_as_xyz
'x, y, z'
'-x, y+1/2, -z+1/2'
'-x, -y, -z'
'x, -y-1/2, z-1/2'

loop_
_atom_site_label
_atom_site_type_symbol
_atom_site_fract_x
_atom_site_fract_y
_atom_site_fract_z
_atom_site_U_iso_or_equiv
_atom_site_adp_type
_atom_site_occupancy
_atom_site_symmetry_multiplicity
_atom_site_calc_flag
_atom_site_refinement_flags
C12 C 0.4196(2) 0.1221(7) 0.3259(3) 0.0366(10) Uani 1 1 d .
C15 C 0.3431(3) 0.0034(8) 0.1719(3) 0.0422(11) Uani 1 1 d .
H15A H 0.3242 -0.1286 0.2055 0.051 Uiso 1 1 calc R
H15B H 0.3861 -0.0462 0.1378 0.051 Uiso 1 1 calc R
C21 C 0.2776(2) 0.1025(8) 0.0959(3) 0.0396(11) Uani 1 1 d .
H21 H 0.2977 0.2229 0.0554 0.048 Uiso 1 1 calc R
C22 C 0.2414(2) -0.0906(8) 0.0287(3) 0.0389(10) Uani 1 1 d .
C23 C 0.2762(3) -0.2387(9) -0.0319(3) 0.0530(13) Uani 1 1 d .
H23 H 0.3287 -0.2208 -0.0392 0.064 Uiso 1 1 calc R
C24 C 0.2318(3) -0.4140(9) -0.0818(4) 0.0593(14) Uani 1 1 d .
H24 H 0.2547 -0.5126 -0.1238 0.071 Uiso 1 1 calc R
C25 C 0.1550(3) -0.4446(9) -0.0703(3) 0.0565(14) Uani 1 1 d .
H25 H 0.1265 -0.5652 -0.1036 0.068 Uiso 1 1 calc R
C26 C 0.1190(3) -0.2981(8) -0.0095(3) 0.0487(12) Uani 1 1 d .
H26 H 0.0667 -0.3189 -0.0016 0.058 Uiso 1 1 calc R
C27 C 0.1630(3) -0.1194(8) 0.0393(3) 0.0379(10) Uani 1 1 d .
C28 C 0.1414(2) 0.0575(8) 0.1081(3) 0.0386(10) Uani 1 1 d .
C29 C 0.0705(3) 0.1101(9) 0.1388(3) 0.0497(12) Uani 1 1 d .
H29 H 0.0263 0.0212 0.1170 0.060 Uiso 1 1 calc R
C30 C 0.0656(3) 0.2944(9) 0.2020(4) 0.0550(14) Uani 1 1 d .
H30 H 0.0177 0.3320 0.2217 0.066 Uiso 1 1 calc R
C31 C 0.1312(3) 0.4234(9) 0.2361(3) 0.0555(13) Uani 1 1 d .
H31 H 0.1271 0.5461 0.2797 0.067 Uiso 1 1 calc R
C32 C 0.2031(3) 0.3741(8) 0.2069(3) 0.0469(12) Uani 1 1 d .
H32 H 0.2471 0.4628 0.2302 0.056 Uiso 1 1 calc R
C33 C 0.2085(2) 0.1902(7) 0.1422(3) 0.0379(10) Uani 1 1 d .
O14 O 0.37016(17) 0.1825(5) 0.2463(2) 0.0435(8) Uani 1 1 d .
S11 S 0.44287(7) 0.3047(2) 0.42473(9) 0.0490(4) Uani 1 1 d .
S13 S 0.46077(7) -0.1387(2) 0.34694(9) 0.0475(3) Uani 1 1 d .
Ni1 Ni 0.5000 0.0000 0.5000 0.0360(2) Uani 1 2 d S

loop_
_atom_site_aniso_label
_atom_site_aniso_U_11
_atom_site_aniso_U_22
_atom_site_aniso_U_33
_atom_site_aniso_U_23
_atom_site_aniso_U_13
_atom_site_aniso_U_12
C12 0.035(2) 0.032(2) 0.042(2) 0.006(2) 0.0053(19) -0.005(2)
C15 0.040(2) 0.043(3) 0.043(2) 0.003(2) 0.002(2) 0.003(2)
C21 0.037(2) 0.045(3) 0.036(2) 0.000(2) 0.0034(19) -0.004(2)
C22 0.038(2) 0.046(3) 0.033(2) 0.002(2) 0.0031(18) 0.006(2)
C23 0.051(3) 0.064(3) 0.044(3) -0.008(3) 0.007(2) 0.009(3)
C24 0.078(4) 0.057(3) 0.042(3) -0.010(3) 0.007(3) 0.019(3)
C25 0.071(4) 0.052(3) 0.039(3) -0.002(3) -0.013(2) -0.006(3)
C26 0.046(3) 0.055(3) 0.042(3) 0.006(3) -0.004(2) 0.003(3)
C27 0.047(3) 0.039(3) 0.026(2) 0.002(2) 0.0002(18) 0.008(2)
C28 0.037(2) 0.044(3) 0.032(2) 0.010(2) -0.0035(18) 0.004(2)
C29 0.039(3) 0.063(3) 0.046(3) 0.005(3) 0.004(2) 0.001(3)
C30 0.050(3) 0.068(4) 0.048(3) 0.000(3) 0.012(2) 0.015(3)
C31 0.071(4) 0.054(3) 0.042(3) -0.006(3) 0.010(3) 0.014(3)
C32 0.051(3) 0.044(3) 0.042(3) 0.005(2) -0.003(2) -0.001(2)
C33 0.041(2) 0.039(3) 0.032(2) 0.008(2) -0.0011(18) 0.005(2)
O14 0.0426(17) 0.0365(18) 0.0465(17) 0.0039(16) -0.0084(14) -0.0009(15)
S11 0.0579(8) 0.0344(7) 0.0491(7) -0.0012(6) -0.0098(6) 0.0066(6)
S13 0.0559(7) 0.0423(7) 0.0413(6) -0.0031(6) -0.0022(5) 0.0145(6)
Ni1 0.0368(4) 0.0338(5) 0.0362(4) 0.0020(4) 0.0012(3) 0.0043(4)

loop_
_atom_type_symbol
_atom_type_description
_atom_type_scat_dispersion_real
_atom_type_scat_dispersion_imag
_atom_type_scat_source
C C 0.0033 0.0016 'International Tables Vol C Tables 4.2.6.8 and 6.1.1.4'
H H 0.0000 0.0000 'International Tables Vol C Tables 4.2.6.8 and 6.1.1.4'
O O 0.0106 0.0060 'International Tables Vol C Tables 4.2.6.8 and 6.1.1.4'
S S 0.1246 0.1234 'International Tables Vol C Tables 4.2.6.8 and 6.1.1.4'
Ni Ni 0.3393 1.1124 'International Tables Vol C Tables 4.2.6.8 and 6.1.1.4'

loop_
_geom_angle_atom_site_label_1
_geom_angle_atom_site_label_2
_geom_angle_atom_site_label_3
_geom_angle
_geom_angle_site_symmetry_1
_geom_angle_site_symmetry_3
O14 C12 S13 125.8(3) . .
O14 C12 S11 120.9(3) . .
S13 C12 S11 113.1(2) . .
O14 C15 C21 108.2(3) . .
O14 C15 H15A 110.1 . .
C21 C15 H15A 110.1 . .
O14 C15 H15B 110.1 . .
C21 C15 H15B 110.1 . .
H15A C15 H15B 108.4 . .
C33 C21 C22 102.4(3) . .
C33 C21 C15 114.1(3) . .
C22 C21 C15 108.3(4) . .
C33 C21 H21 110.6 . .
C22 C21 H21 110.6 . .
C15 C21 H21 110.6 . .
C23 C22 C27 120.0(4) . .
C23 C22 C21 129.5(4) . .
C27 C22 C21 110.4(4) . .
C22 C23 C24 119.1(5) . .
C22 C23 H23 120.5 . .
C24 C23 H23 120.5 . .
C25 C24 C23 121.0(5) . .
C25 C24 H24 119.5 . .
C23 C24 H24 119.5 . .
C24 C25 C26 120.8(5) . .
C24 C25 H25 119.6 . .
C26 C25 H25 119.6 . .
C25 C26 C27 118.3(5) . .
C25 C26 H26 120.8 . .
C27 C26 H26 120.8 . .
C26 C27 C22 120.8(4) . .
C26 C27 C28 130.4(4) . .
C22 C27 C28 108.8(4) . .
C29 C28 C33 120.1(4) . .
C29 C28 C27 131.5(4) . .
C33 C28 C27 108.4(4) . .
C30 C29 C28 119.7(5) . .
C30 C29 H29 120.2 . .
C28 C29 H29 120.2 . .
C29 C30 C31 120.4(5) . .
C29 C30 H30 119.8 . .
C31 C30 H30 119.8 . .
C30 C31 C32 121.2(5) . .
C30 C31 H31 119.4 . .
C32 C31 H31 119.4 . .
C31 C32 C33 118.9(4) . .
C31 C32 H32 120.6 . .
C33 C32 H32 120.6 . .
C32 C33 C28 119.7(4) . .
C32 C33 C21 130.3(4) . .
C28 C33 C21 109.9(4) . .
C12 O14 C15 117.5(3) . .
C12 S11 Ni1 83.54(15) . .
C12 S13 Ni1 83.50(15) . .
S11 Ni1 S11 180.0 . 3_656
S11 Ni1 S13 79.50(4) . .
S11 Ni1 S13 100.50(4) 3_656 .
S11 Ni1 S13 100.50(4) . 3_656
S11 Ni1 S13 79.50(4) 3_656 3_656
S13 Ni1 S13 180.0 . 3_656

loop_
_geom_bond_atom_site_label_1
_geom_bond_atom_site_label_2
_geom_bond_distance
_geom_bond_site_symmetry_2
C12 O14 1.306(5) .
C12 S13 1.679(5) .
C12 S11 1.694(4) .
C15 O14 1.465(5) .
C15 C21 1.513(6) .
C15 H15A 0.9700 .
C15 H15B 0.9700 .
C21 C33 1.510(6) .
C21 C22 1.511(6) .
C21 H21 0.9800 .
C22 C23 1.380(6) .
C22 C27 1.389(6) .
C23 C24 1.382(7) .
C23 H23 0.9300 .
C24 C25 1.367(7) .
C24 H24 0.9300 .
C25 C26 1.386(7) .
C25 H25 0.9300 .
C26 C27 1.388(6) .
C26 H26 0.9300 .
C27 C28 1.464(6) .
C28 C29 1.380(6) .
C28 C33 1.406(6) .
C29 C30 1.374(6) .
C29 H29 0.9300 .
C30 C31 1.374(7) .
C30 H30 0.9300 .
C31 C32 1.385(7) .
C31 H31 0.9300 .
C32 C33 1.386(6) .
C32 H32 0.9300 .
S11 Ni1 2.1946(12) .
S13 Ni1 2.2059(11) .
Ni1 S11 2.1946(12) 3_656
Ni1 S13 2.2059(12) 3_656
